data_1536158
loop_
_publ_author_name
'Jeitschko, W.'
'Schlueter, M.'

_publ_section_title
;
 Preparation and Crystal Structures of Ternary Rare Earth Osmium Gallides
 LnOsGa3 (Ln = Gd-Tm) and LnOsGa4 (Ln = La-Nd)
;
_journal_name_full 'Zeitschrift fuer Anorganische und Allgemeine Chemie'
_journal_page_first 1505
_journal_page_last 1510
_journal_volume 628
_journal_year 2002
_chemical_formula_sum 'Ce Ga4 Os'
_chemical_name_systematic 'Ce Os Ga4'
_space_group_IT_number 51
_symmetry_space_group_name_Hall '-P 2a 2a'
_symmetry_space_group_name_H-M 'P m m a'
_cell_angle_alpha 90
_cell_angle_beta 90
_cell_angle_gamma 90
_cell_formula_units_Z 6
_cell_length_a 9.639
_cell_length_b 8.801
_cell_length_c 7.67
_cell_volume 650.668
_citation_journal_id_ASTM ZAACAB
_cod_data_source_file Jeitschko_ZAACAB_2002_413.cif
_cod_data_source_block Ce1Ga4Os1
_cod_original_cell_volume 650.6678
_cod_original_formula_sum 'Ce1 Ga4 Os1'
_cod_database_code 1536158

loop_
_symmetry_equiv_pos_as_xyz
x,y,z
-x+1/2,-y,z
x+1/2,-y,-z
-x,y,-z
-x,-y,-z
x-1/2,y,-z
-x-1/2,y,z
x,-y,z

loop_
_atom_site_label
_atom_site_type_symbol
_atom_site_fract_x
_atom_site_fract_y
_atom_site_fract_z
_atom_site_occupancy
_atom_site_U_iso_or_equiv
Ga4 Ga 0.56075 0 0.3386 1 0.0
Ga5 Ga 0.25 0 0.1302 1 0.0
Ce2 Ce 0.25 0.5 0.32147 1 0.0
Ga6 Ga 0 0.5 0 1 0.0
Ga1 Ga 0.07532 0.23608 0.17901 1 0.0
Os2 Os 0 0 0 1 0.0
Ga2 Ga 0.25 0.15651 0.4524 1 0.0
Ga3 Ga 0.08492 0.5 0.6559 1 0.0
Os1 Os 0 0.25843 0.5 1 0.0
Ce1 Ce 0.25 0.24893 0.83841 1 0.0
